data_7222821
loop_
_publ_author_name
'Zhuravleva, M.A.'
'Kanatzidis, M.G.'

_publ_section_title
;
 Molten gallium as a non-reactive solvent: synthesis of the silicides RE2
 Ni3+x Si5-x (RE = Sm, Gd and Tb)
;
_journal_name_full
;
Zeitschrift fuer Naturforschung, Teil B. Anorganische Chemie, Organische 
Chemie (42,1987-)
;
_journal_page_first 649
_journal_page_last 657
_journal_volume 58
_journal_year 2003
_chemical_formula_sum 'Ni3.47 Si4.53 Sm2'
_chemical_name_systematic 'Sm2 Ni3.47 Si4.53'
_space_group_IT_number 72
_symmetry_space_group_name_Hall '-I 2 2c'
_symmetry_space_group_name_H-M 'I b a m'
_cell_angle_alpha 90
_cell_angle_beta 90
_cell_angle_gamma 90
_cell_formula_units_Z 4
_cell_length_a 9.6396
_cell_length_b 11.3219
_cell_length_c 5.6967
_cell_volume 621.730
_citation_journal_id_ASTM ZNBSEN
_cod_data_source_file Zhuravleva_ZNBSEN_2003_1006.cif
_cod_data_source_block Ni3.47Si4.53Sm2
_cod_original_cell_volume 621.7298
_cod_database_code 7222821

loop_
_symmetry_equiv_pos_as_xyz
x,y,z
-x,-y,z
x,-y,-z+1/2
-x,y,-z+1/2
-x,-y,-z
x,y,-z
-x,y,z-1/2
x,-y,z-1/2
x+1/2,y+1/2,z+1/2
-x+1/2,-y+1/2,z+1/2
x+1/2,-y+1/2,-z+1
-x+1/2,y+1/2,-z+1
-x+1/2,-y+1/2,-z+1/2
x+1/2,y+1/2,-z+1/2
-x+1/2,y+1/2,z
x+1/2,-y+1/2,z

loop_
_atom_site_label
_atom_site_type_symbol
_atom_site_fract_x
_atom_site_fract_y
_atom_site_fract_z
_atom_site_occupancy
_atom_site_U_iso_or_equiv
Sm1 Sm 0.26258 0.36921 0 1 0.0
Ni2 Ni 0.11244 0.13227 0 1 0.0
Ni1 Ni 0.5 0 0.25 1 0.0
Si1 Si 0 0 0.25 1 0.0
Si3 Si 0 0.2654 0.25 0.763 0.0
Si2 Si 0.34906 0.10688 0 1 0.0
Ni3 Ni 0 0.2654 0.25 0.237 0.0
